data_4132812
loop_
_publ_author_name
'Choi, Jong In'
'Chun, Hyungphil'
'Lah, Myoung Soo'

_publ_section_title
;
 Zirconium-Formate Macrocycles and Supercage: Molecular Packing versus
 MOF-like Network for Water Vapor Sorption.
;
_journal_issue 34
_journal_name_full 'Journal of the American Chemical Society'
_journal_page_first 10915
_journal_page_last 10920
_journal_paper_doi 10.1021/jacs.8b06757
_journal_volume 140
_journal_year 2018
_chemical_formula_moiety '[Zr36 O24 (OH)48 (HCO2)48], 3(KCl)'
_chemical_formula_sum 'C48 H96 Cl3 K3 O168 Zr36'
_chemical_formula_weight 6868.81
_space_group_crystal_system cubic
_space_group_IT_number 217
_space_group_name_Hall 'I -4 2 3'
_space_group_name_H-M_alt 'I -4 3 m'
_atom_sites_solution_hydrogens geom
_audit_creation_method SHELXL-2014/7
_cell_angle_alpha 90
_cell_angle_beta 90
_cell_angle_gamma 90
_cell_formula_units_Z 8
_cell_length_a 37.539(4)
_cell_length_b 37.539(4)
_cell_length_c 37.539(4)
_cell_measurement_reflns_used 349677
_cell_measurement_temperature 100(2)
_cell_measurement_theta_max 33.749
_cell_measurement_theta_min 0.401
_cell_volume 52899(10)
_computing_cell_refinement 'HKL3000sm(Otwinowski & Minor, 1997)'
_computing_data_collection 'PAL BL2D-SMDC Program(Shin et. al, 2016)'
_computing_data_reduction 'HKL3000sm(Otwinowski & Minor, 1997)'
_computing_molecular_graphics 'DIAMOND 4(Putz & Brandenburg, 2014)'
_computing_structure_refinement 'SHELXL-2014/7 (Sheldrick, 2014)'
_computing_structure_solution 'Bruker SHELXTL-XS'
_diffrn_ambient_temperature 100(2)
_diffrn_measured_fraction_theta_full 0.997
_diffrn_measured_fraction_theta_max 0.998
_diffrn_measurement_device_type 'ADSC Q210 CCD area detector'
_diffrn_measurement_method 'omega scan'
_diffrn_radiation_type synchrotron
_diffrn_radiation_wavelength 0.700
_diffrn_reflns_av_R_equivalents 0.1080
_diffrn_reflns_av_unetI/netI 0.0332
_diffrn_reflns_Laue_measured_fraction_full 0.997
_diffrn_reflns_Laue_measured_fraction_max 0.998
_diffrn_reflns_limit_h_max 54
_diffrn_reflns_limit_h_min -54
_diffrn_reflns_limit_k_max 51
_diffrn_reflns_limit_k_min -52
_diffrn_reflns_limit_l_max 54
_diffrn_reflns_limit_l_min -54
_diffrn_reflns_number 242139
_diffrn_reflns_point_group_measured_fraction_full 0.998
_diffrn_reflns_point_group_measured_fraction_max 0.998
_diffrn_reflns_theta_full 24.835
_diffrn_reflns_theta_max 30.992
_diffrn_reflns_theta_min 1.309
_diffrn_source 'PLSII 2D bending magnet'
_exptl_absorpt_coefficient_mu 1.436
_exptl_absorpt_correction_T_max 1.000
_exptl_absorpt_correction_T_min 0.919
_exptl_absorpt_correction_type empirical
_exptl_crystal_colour colorless
_exptl_crystal_density_diffrn 1.725
_exptl_crystal_description cube
_exptl_crystal_F_000 26208
_exptl_crystal_size_max 0.076
_exptl_crystal_size_mid 0.071
_exptl_crystal_size_min 0.025
_refine_diff_density_max 1.718
_refine_diff_density_min -1.839
_refine_diff_density_rms 0.219
_refine_ls_abs_structure_details
;
 Flack x determined using 5583 quotients [(I+)-(I-)]/[(I+)+(I-)]
 (Parsons, Flack and Wagner, Acta Cryst. B69 (2013) 249-259).
;
_refine_ls_abs_structure_Flack 0.003(13)
_refine_ls_extinction_method none
_refine_ls_goodness_of_fit_ref 1.050
_refine_ls_hydrogen_treatment constr
_refine_ls_matrix_type full
_refine_ls_number_parameters 438
_refine_ls_number_reflns 15553
_refine_ls_number_restraints 12
_refine_ls_restrained_S_all 1.050
_refine_ls_R_factor_all 0.0725
_refine_ls_R_factor_gt 0.0645
_refine_ls_shift/su_max 0.002
_refine_ls_shift/su_mean 0.000
_refine_ls_structure_factor_coef Fsqd
_refine_ls_weighting_details 'w=1/[\s^2^(Fo^2^)+(0.1552P)^2^] where P=(Fo^2^+2Fc^2^)/3'
_refine_ls_weighting_scheme calc
_refine_ls_wR_factor_gt 0.1925
_refine_ls_wR_factor_ref 0.2021
_reflns_Friedel_coverage 0.922
_reflns_Friedel_fraction_full 0.998
_reflns_Friedel_fraction_max 0.998
_reflns_number_gt 13062
_reflns_number_total 15553
_reflns_threshold_expression 'I > 2\s(I)'
_cod_data_source_file ja8b06757_si_002.cif
_cod_data_source_block ZF-3
_cod_original_cell_volume 52899(18)
_cod_database_code 4132812
_shelx_shelxl_version_number 2014/7
_shelx_space_group_comment
;
The symmetry employed for this shelxl refinement is uniquely defined
by the following loop, which should always be used as a source of
symmetry information in preference to the above space-group names.
They are only intended as comments.
;
_shelx_estimated_absorpt_t_min 0.899
_shelx_estimated_absorpt_t_max 0.965
_exptl_absorpt_special_details 'HKL3000sm Scalepack'

loop_
_space_group_symop_operation_xyz
'x, y, z'
'-x, -y, z'
'-x, y, -z'
'x, -y, -z'
'z, x, y'
'z, -x, -y'
'-z, -x, y'
'-z, x, -y'
'y, z, x'
'-y, z, -x'
'y, -z, -x'
'-y, -z, x'
'y, x, z'
'-y, -x, z'
'y, -x, -z'
'-y, x, -z'
'x, z, y'
'-x, z, -y'
'-x, -z, y'
'x, -z, -y'
'z, y, x'
'z, -y, -x'
'-z, y, -x'
'-z, -y, x'
'x+1/2, y+1/2, z+1/2'
'-x+1/2, -y+1/2, z+1/2'
'-x+1/2, y+1/2, -z+1/2'
'x+1/2, -y+1/2, -z+1/2'
'z+1/2, x+1/2, y+1/2'
'z+1/2, -x+1/2, -y+1/2'
'-z+1/2, -x+1/2, y+1/2'
'-z+1/2, x+1/2, -y+1/2'
'y+1/2, z+1/2, x+1/2'
'-y+1/2, z+1/2, -x+1/2'
'y+1/2, -z+1/2, -x+1/2'
'-y+1/2, -z+1/2, x+1/2'
'y+1/2, x+1/2, z+1/2'
'-y+1/2, -x+1/2, z+1/2'
'y+1/2, -x+1/2, -z+1/2'
'-y+1/2, x+1/2, -z+1/2'
'x+1/2, z+1/2, y+1/2'
'-x+1/2, z+1/2, -y+1/2'
'-x+1/2, -z+1/2, y+1/2'
'x+1/2, -z+1/2, -y+1/2'
'z+1/2, y+1/2, x+1/2'
'z+1/2, -y+1/2, -x+1/2'
'-z+1/2, y+1/2, -x+1/2'
'-z+1/2, -y+1/2, x+1/2'

loop_
_atom_site_label
_atom_site_type_symbol
_atom_site_fract_x
_atom_site_fract_y
_atom_site_fract_z
_atom_site_U_iso_or_equiv
_atom_site_adp_type
_atom_site_occupancy
_atom_site_site_symmetry_order
_atom_site_calc_flag
_atom_site_refinement_flags_posn
_atom_site_refinement_flags_adp
_atom_site_refinement_flags_occupancy
Zr1 Zr 0.97190(2) 0.38407(2) 0.79028(2) 0.04776(19) Uani 1 1 d . . .
Zr2 Zr 0.91736(2) 0.32966(2) 0.73676(2) 0.04426(18) Uani 1 1 d . . .
Zr3 Zr 1.00088(2) 0.29791(2) 0.76871(2) 0.04654(18) Uani 1 1 d . . .
Zr4 Zr 0.97450(2) 0.31824(2) 0.85666(2) 0.04889(19) Uani 1 1 d . . .
Zr5 Zr 0.89205(2) 0.35120(2) 0.82463(2) 0.04394(17) Uani 1 1 d . . .
Zr6 Zr 0.92145(2) 0.26250(2) 0.80455(2) 0.04396(17) Uani 1 1 d . . .
O1 O 0.92278(15) 0.36308(16) 0.78031(17) 0.0464(12) Uani 1 1 d . . .
O2 O 0.97592(16) 0.34557(17) 0.74176(18) 0.0500(12) Uani 1 1 d . . .
H2O H 0.9879 0.3548 0.7199 0.060 Uiso 1 1 calc R U .
O3 O 0.99206(15) 0.33671(17) 0.80800(18) 0.0494(13) Uani 1 1 d . . .
O4 O 0.94567(17) 0.36968(16) 0.84408(18) 0.0502(13) Uani 1 1 d . . .
H4O H 0.9458 0.3885 0.8629 0.060 Uiso 1 1 calc R U .
O5 O 0.88446(16) 0.30721(15) 0.78401(16) 0.0469(12) Uani 1 1 d . . .
H5O H 0.8593 0.3002 0.7787 0.056 Uiso 1 1 calc R U .
O6 O 0.94625(15) 0.29009(17) 0.76357(16) 0.0456(11) Uani 1 1 d . . .
O7 O 0.97901(16) 0.27075(17) 0.81797(18) 0.0493(12) Uani 1 1 d . . .
H7O H 0.9924 0.2494 0.8268 0.059 Uiso 1 1 calc R U .
O8 O 0.92348(16) 0.30687(17) 0.83953(16) 0.0472(11) Uani 1 1 d . . .
O9 O 0.96316(17) 0.41626(17) 0.74095(18) 0.0523(13) Uani 1 1 d . . .
O10 O 0.92408(17) 0.38379(17) 0.70819(18) 0.0516(13) Uani 1 1 d . . .
O11 O 1.02604(17) 0.39193(18) 0.76759(19) 0.0536(13) Uani 1 1 d . . .
O12 O 1.04592(18) 0.3373(2) 0.7540(2) 0.0562(15) Uani 1 1 d . . .
O13 O 1.00637(19) 0.4076(2) 0.8325(2) 0.0663(19) Uani 1 1 d . . .
O14 O 1.00905(19) 0.3629(2) 0.8768(3) 0.070(2) Uani 1 1 d . . .
O15 O 0.94327(19) 0.43233(18) 0.8073(2) 0.0561(15) Uani 1 1 d . . .
O16 O 0.88978(19) 0.41241(17) 0.82543(19) 0.0524(13) Uani 1 1 d . . .
O17 O 1.04879(18) 0.2865(2) 0.8035(2) 0.0589(15) Uani 1 1 d . . .
O18 O 1.0300(2) 0.2976(3) 0.8606(2) 0.0683(19) Uani 1 1 d . . .
O19 O 0.84892(17) 0.37017(17) 0.78610(18) 0.0498(12) Uani 1 1 d . . .
O20 O 0.86387(17) 0.35437(18) 0.73081(18) 0.0506(12) Uani 1 1 d . . .
O21 O 0.9347(3) 0.31569(17) 0.68431(17) 0.0514(18) Uani 1 2 d S T P
O22 O 0.8867(2) 0.28681(16) 0.71319(16) 0.0448(16) Uani 1 2 d S T P
O23 O 1.0091(2) 0.28724(19) 0.71276(19) 0.0500(18) Uani 1 2 d S T P
O24 O 1.0124(2) 0.2428(2) 0.7572(2) 0.0534(19) Uani 1 2 d S T P
O25 O 0.87903(17) 0.3651(2) 0.87903(17) 0.0484(17) Uani 1 2 d S T P
O26 O 0.84334(17) 0.3274(2) 0.84334(17) 0.0471(16) Uani 1 2 d S T P
O27 O 0.96855(19) 0.2685(2) 0.88921(19) 0.0576(15) Uani 1 1 d . . .
O28 O 0.93253(17) 0.23312(18) 0.85712(16) 0.0515(13) Uani 1 1 d . . .
O29 O 0.95163(18) 0.3347(2) 0.9093(2) 0.0569(14) Uani 1 1 d . . .
O30 O 0.86942(17) 0.24820(17) 0.82789(17) 0.0490(12) Uani 1 1 d . . .
O31 O 0.8901(2) 0.23771(16) 0.76229(16) 0.0460(16) Uani 1 2 d S T P
O32 O 0.9423(2) 0.21123(18) 0.78877(18) 0.0502(17) Uani 1 2 d S T P
C1 C 0.9428(3) 0.4111(3) 0.7138(3) 0.0563(19) Uani 1 1 d . . .
H1 H 0.9418 0.4295 0.6964 0.068 Uiso 1 1 calc R U .
C2 C 1.0491(2) 0.3692(2) 0.7570(3) 0.0504(17) Uani 1 1 d . . .
H2 H 1.0717 0.3786 0.7506 0.060 Uiso 1 1 calc R U .
C3 C 1.0171(3) 0.3930(4) 0.8615(4) 0.078(4) Uani 1 1 d . . .
H3 H 1.0342 0.4067 0.8742 0.094 Uiso 1 1 calc R U .
C4 C 0.9122(2) 0.4363(2) 0.8184(3) 0.056(2) Uani 1 1 d . . .
H4 H 0.9045 0.4601 0.8220 0.067 Uiso 1 1 calc R U .
C5 C 1.0524(3) 0.2883(3) 0.8367(3) 0.065(3) Uani 1 1 d . . .
H5 H 1.0753 0.2818 0.8454 0.078 Uiso 1 1 calc R U .
C6 C 0.8431(3) 0.3671(2) 0.7536(2) 0.0511(17) Uani 1 1 d . . .
H6 H 0.8206 0.3752 0.7452 0.061 Uiso 1 1 calc R U .
C7 C 0.9524(3) 0.2408(3) 0.8841(3) 0.0530(18) Uani 1 1 d . . .
H7 H 0.9546 0.2230 0.9019 0.064 Uiso 1 1 calc R U .
C8 C 0.8587(3) 0.2557(3) 0.8587(3) 0.049(2) Uani 1 2 d S T P
H8 H 0.8745 0.2675 0.8745 0.059 Uiso 1 2 calc R U P
C9 C 0.9223(3) 0.3237(4) 0.9223(3) 0.056(3) Uani 1 2 d S T P
H9 H 0.9093 0.3063 0.9093 0.067 Uiso 1 2 calc R U P
K1 K 0.81505(8) 0.42738(9) 0.81505(8) 0.0689(8) Uani 1 2 d S T P
Cl1 Cl 1.00155(9) 0.34599(7) 0.65401(7) 0.0620(7) Uani 1 2 d S T P
O1W O 0.7908(3) 0.2953(4) 0.7908(3) 0.090(5) Uani 0.8 2 d S TU P
O2W O 1.0136(4) 0.1807(9) 0.8087(9) 0.061(11) Uani 0.3 1 d . U P
O3W O 1.0000 0.5000 0.7818(8) 0.096(7) Uani 0.6 2 d S T P
O4W O 0.7564(6) 0.4081(6) 0.7564(6) 0.092(8) Uani 0.6 2 d S T P
O5W O 0.8108(5) 0.2961(5) 0.7039(5) 0.101(6) Uani 0.8 2 d S T P

loop_
_atom_site_aniso_label
_atom_site_aniso_U_11
_atom_site_aniso_U_22
_atom_site_aniso_U_33
_atom_site_aniso_U_23
_atom_site_aniso_U_13
_atom_site_aniso_U_12
Zr1 0.0421(4) 0.0472(4) 0.0539(4) -0.0058(3) 0.0075(3) -0.0059(3)
Zr2 0.0423(4) 0.0441(4) 0.0464(4) -0.0017(3) 0.0057(3) -0.0044(3)
Zr3 0.0388(3) 0.0493(4) 0.0515(4) -0.0059(3) 0.0049(3) -0.0040(3)
Zr4 0.0418(4) 0.0538(4) 0.0511(4) -0.0057(3) 0.0009(3) -0.0029(3)
Zr5 0.0415(4) 0.0450(4) 0.0453(4) -0.0025(3) 0.0061(3) -0.0033(3)
Zr6 0.0404(3) 0.0464(4) 0.0451(4) -0.0025(3) 0.0043(3) -0.0037(3)
O1 0.036(2) 0.047(3) 0.056(3) -0.001(2) 0.010(2) -0.007(2)
O2 0.045(3) 0.052(3) 0.054(3) -0.003(2) 0.007(2) -0.009(2)
O3 0.038(3) 0.053(3) 0.058(3) -0.008(2) 0.006(2) -0.005(2)
O4 0.046(3) 0.047(3) 0.057(3) -0.001(2) 0.007(2) -0.003(2)
O5 0.046(3) 0.048(3) 0.047(3) -0.001(2) 0.008(2) -0.002(2)
O6 0.038(2) 0.054(3) 0.044(3) -0.001(2) 0.005(2) -0.007(2)
O7 0.043(3) 0.048(3) 0.057(3) -0.006(2) 0.001(2) 0.002(2)
O8 0.044(3) 0.052(3) 0.046(3) -0.005(2) 0.003(2) -0.004(2)
O9 0.048(3) 0.052(3) 0.057(3) -0.007(3) 0.012(2) -0.007(2)
O10 0.051(3) 0.050(3) 0.054(3) 0.000(2) 0.010(2) -0.004(2)
O11 0.046(3) 0.053(3) 0.061(4) -0.010(3) 0.003(3) -0.010(2)
O12 0.043(3) 0.062(4) 0.063(4) -0.010(3) 0.008(3) -0.007(3)
O13 0.050(4) 0.084(5) 0.065(4) -0.021(4) 0.004(3) -0.014(3)
O14 0.045(3) 0.077(5) 0.089(5) -0.024(4) -0.002(3) -0.004(3)
O15 0.057(3) 0.048(3) 0.064(4) -0.010(3) 0.013(3) -0.007(3)
O16 0.054(3) 0.047(3) 0.056(3) -0.003(2) 0.009(3) -0.003(2)
O17 0.044(3) 0.066(4) 0.066(4) -0.011(3) -0.002(3) -0.004(3)
O18 0.049(4) 0.082(5) 0.074(5) -0.015(4) -0.006(3) 0.001(3)
O19 0.047(3) 0.048(3) 0.054(3) 0.000(2) 0.005(2) -0.001(2)
O20 0.048(3) 0.051(3) 0.052(3) 0.003(2) 0.007(2) 0.000(2)
O21 0.055(5) 0.050(3) 0.050(3) 0.000(3) 0.005(2) -0.005(2)
O22 0.047(4) 0.044(2) 0.044(2) -0.004(3) 0.006(2) -0.006(2)
O23 0.041(4) 0.055(3) 0.055(3) -0.010(4) 0.007(2) -0.007(2)
O24 0.039(4) 0.060(3) 0.060(3) -0.012(4) -0.001(3) 0.001(3)
O25 0.049(3) 0.047(4) 0.049(3) -0.007(2) 0.006(3) -0.007(2)
O26 0.046(2) 0.050(4) 0.046(2) -0.005(2) 0.008(3) -0.005(2)
O27 0.055(3) 0.067(4) 0.051(3) -0.002(3) -0.003(3) 0.000(3)
O28 0.052(3) 0.059(3) 0.044(3) 0.001(2) 0.002(2) -0.005(3)
O29 0.050(3) 0.056(3) 0.064(4) -0.004(3) 0.002(3) -0.004(3)
O30 0.051(3) 0.050(3) 0.046(3) -0.003(2) 0.006(2) 0.001(2)
O31 0.046(4) 0.046(2) 0.046(2) -0.005(3) 0.009(2) -0.009(2)
O32 0.048(4) 0.051(3) 0.051(3) -0.005(3) 0.004(2) -0.004(2)
C1 0.059(5) 0.052(4) 0.058(5) -0.001(4) 0.008(4) -0.007(4)
C2 0.040(4) 0.054(4) 0.057(5) -0.005(3) 0.007(3) -0.006(3)
C3 0.053(5) 0.081(8) 0.100(9) -0.035(7) 0.010(5) -0.017(5)
C4 0.050(4) 0.045(4) 0.073(6) -0.003(4) 0.014(4) -0.004(3)
C5 0.045(4) 0.084(7) 0.068(6) -0.010(5) -0.001(4) 0.004(4)
C6 0.054(4) 0.047(4) 0.052(4) -0.001(3) 0.008(3) -0.002(3)
C7 0.053(4) 0.054(4) 0.053(4) 0.004(3) -0.002(3) 0.003(3)
C8 0.052(4) 0.043(5) 0.052(4) -0.006(3) 0.006(4) -0.006(3)
C9 0.052(4) 0.064(7) 0.052(4) -0.005(4) 0.002(5) -0.005(4)
K1 0.0748(13) 0.0570(16) 0.0748(13) 0.0095(11) 0.0163(16) 0.0095(11)
Cl1 0.0496(14) 0.0682(11) 0.0682(11) 0.0021(14) 0.0065(9) -0.0065(9)
O1W 0.108(8) 0.053(7) 0.108(8) -0.009(4) -0.051(10) -0.009(4)
O2W 0.017(5) 0.09(2) 0.075(18) 0.041(17) 0.003(7) 0.001(7)
O3W 0.064(12) 0.13(2) 0.096(17) 0.000 0.000 0.002(14)
O4W 0.112(12) 0.051(9) 0.112(12) 0.017(9) 0.037(15) 0.017(9)
O5W 0.058(9) 0.122(10) 0.122(10) -0.013(13) 0.008(7) -0.008(7)

loop_
_atom_type_symbol
_atom_type_description
_atom_type_scat_dispersion_real
_atom_type_scat_dispersion_imag
_atom_type_scat_source
C C 0.0033 0.0016 'International Tables Vol C Tables 4.2.6.8 and 6.1.1.4'
H H 0.0000 0.0000 'International Tables Vol C Tables 4.2.6.8 and 6.1.1.4'
N N 0.0064 0.0033 'International Tables Vol C Tables 4.2.6.8 and 6.1.1.4'
O O 0.0110 0.0060 'International Tables Vol C Tables 4.2.6.8 and 6.1.1.4'
Zr Zr -3.6464 0.5555 'International Tables Vol C Tables 4.2.6.8 and 6.1.1.4'
K K 0.1982 0.2461 'International Tables Vol C Tables 4.2.6.8 and 6.1.1.4'
Cl Cl 0.1472 0.1563 'International Tables Vol C Tables 4.2.6.8 and 6.1.1.4'

loop_
_geom_angle_atom_site_label_1
_geom_angle_atom_site_label_2
_geom_angle_atom_site_label_3
_geom_angle
_geom_angle_site_symmetry_1
_geom_angle_site_symmetry_3
O1 Zr1 O3 93.3(2) . .
O1 Zr1 O15 86.0(2) . .
O3 Zr1 O15 143.3(3) . .
O1 Zr1 O11 143.8(2) . .
O3 Zr1 O11 84.4(2) . .
O15 Zr1 O11 116.6(2) . .
O1 Zr1 O13 144.0(3) . .
O3 Zr1 O13 84.2(3) . .
O15 Zr1 O13 75.6(3) . .
O11 Zr1 O13 71.9(3) . .
O1 Zr1 O9 85.7(2) . .
O3 Zr1 O9 142.6(2) . .
O15 Zr1 O9 74.0(3) . .
O11 Zr1 O9 75.2(2) . .
O13 Zr1 O9 117.4(3) . .
O1 Zr1 O4 71.6(2) . .
O3 Zr1 O4 70.7(2) . .
O15 Zr1 O4 74.4(2) . .
O11 Zr1 O4 139.0(3) . .
O13 Zr1 O4 73.7(3) . .
O9 Zr1 O4 142.0(2) . .
O1 Zr1 O2 71.1(2) . .
O3 Zr1 O2 72.0(3) . .
O15 Zr1 O2 140.3(3) . .
O11 Zr1 O2 74.0(2) . .
O13 Zr1 O2 139.8(3) . .
O9 Zr1 O2 72.4(2) . .
O4 Zr1 O2 124.4(2) . .
O1 Zr1 Zr5 32.27(18) . .
O3 Zr1 Zr5 83.69(16) . .
O15 Zr1 Zr5 76.36(17) . .
O11 Zr1 Zr5 166.90(18) . .
O13 Zr1 Zr5 112.1(2) . .
O9 Zr1 Zr5 111.79(16) . .
O4 Zr1 Zr5 39.48(16) . .
O2 Zr1 Zr5 97.19(15) . .
O1 Zr1 Zr3 83.21(17) . .
O3 Zr1 Zr3 32.64(18) . .
O15 Zr1 Zr3 167.81(17) . .
O11 Zr1 Zr3 75.54(17) . .
O13 Zr1 Zr3 110.5(2) . .
O9 Zr1 Zr3 110.66(17) . .
O4 Zr1 Zr3 96.79(16) . .
O2 Zr1 Zr3 39.41(17) . .
Zr5 Zr1 Zr3 91.47(3) . .
O1 Zr1 Zr4 83.30(18) . .
O3 Zr1 Zr4 31.38(17) . .
O15 Zr1 Zr4 112.76(19) . .
O11 Zr1 Zr4 109.9(2) . .
O13 Zr1 Zr4 76.0(2) . .
O9 Zr1 Zr4 166.54(17) . .
O4 Zr1 Zr4 39.38(16) . .
O2 Zr1 Zr4 96.68(17) . .
Zr5 Zr1 Zr4 60.83(2) . .
Zr3 Zr1 Zr4 60.40(3) . .
O1 Zr1 Zr2 31.32(17) . .
O3 Zr1 Zr2 84.06(18) . .
O15 Zr1 Zr2 111.05(19) . .
O11 Zr1 Zr2 112.95(17) . .
O13 Zr1 Zr2 166.7(3) . .
O9 Zr1 Zr2 75.85(17) . .
O4 Zr1 Zr2 96.62(16) . .
O2 Zr1 Zr2 39.82(15) . .
Zr5 Zr1 Zr2 60.41(2) . .
Zr3 Zr1 Zr2 60.91(2) . .
Zr4 Zr1 Zr2 90.74(3) . .
O1 Zr2 O6 90.0(2) . .
O1 Zr2 O21 147.7(3) . .
O6 Zr2 O21 96.4(3) . .
O1 Zr2 O22 145.5(2) . .
O6 Zr2 O22 86.8(3) . .
O21 Zr2 O22 66.6(3) . .
O1 Zr2 O20 85.1(2) . .
O6 Zr2 O20 144.2(2) . .
O21 Zr2 O20 106.5(3) . .
O22 Zr2 O20 77.8(3) . .
O1 Zr2 O2 71.5(2) . .
O6 Zr2 O2 69.4(2) . .
O21 Zr2 O2 81.2(3) . .
O22 Zr2 O2 137.6(3) . .
O20 Zr2 O2 140.2(2) . .
O1 Zr2 O10 79.8(2) . .
O6 Zr2 O10 142.1(2) . .
O21 Zr2 O10 75.8(3) . .
O22 Zr2 O10 121.4(3) . .
O20 Zr2 O10 71.7(2) . .
O2 Zr2 O10 72.8(2) . .
O1 Zr2 O5 70.7(2) . .
O6 Zr2 O5 69.6(2) . .
O21 Zr2 O5 140.9(2) . .
O22 Zr2 O5 76.1(2) . .
O20 Zr2 O5 75.4(2) . .
O2 Zr2 O5 123.0(2) . .
O10 Zr2 O5 137.1(2) . .
O1 Zr2 Zr1 30.80(15) . .
O6 Zr2 Zr1 80.57(17) . .
O21 Zr2 Zr1 119.4(2) . .
O22 Zr2 Zr1 166.5(2) . .
O20 Zr2 Zr1 109.90(18) . .
O2 Zr2 Zr1 40.75(16) . .
O10 Zr2 Zr1 72.02(18) . .
O5 Zr2 Zr1 94.82(16) . .
O1 Zr2 Zr2 170.62(18) . 20_566
O6 Zr2 Zr2 80.71(17) . 20_566
O21 Zr2 Zr2 34.5(2) . 20_566
O22 Zr2 Zr2 35.53(17) . 20_566
O20 Zr2 Zr2 102.94(18) . 20_566
O2 Zr2 Zr2 104.05(16) . 20_566
O10 Zr2 Zr2 107.07(17) . 20_566
O5 Zr2 Zr2 106.48(15) . 20_566
Zr1 Zr2 Zr2 144.448(19) . 20_566
O1 Zr2 Zr5 31.69(15) . .
O6 Zr2 Zr5 81.53(17) . .
O21 Zr2 Zr5 177.7(3) . .
O22 Zr2 Zr5 114.15(18) . .
O20 Zr2 Zr5 75.81(17) . .
O2 Zr2 Zr5 97.03(16) . .
O10 Zr2 Zr5 105.18(17) . .
O5 Zr2 Zr5 39.17(15) . .
Zr1 Zr2 Zr5 59.34(2) . .
Zr2 Zr2 Zr5 145.438(19) 20_566 .
O1 Zr2 Zr3 81.39(17) . .
O6 Zr2 Zr3 31.35(15) . .
O21 Zr2 Zr3 87.8(3) . .
O22 Zr2 Zr3 110.9(2) . .
O20 Zr2 Zr3 165.56(18) . .
O2 Zr2 Zr3 38.12(17) . .
O10 Zr2 Zr3 110.75(17) . .
O5 Zr2 Zr3 95.14(16) . .
Zr1 Zr2 Zr3 59.35(2) . .
Zr2 Zr2 Zr3 90.085(18) 20_566 .
Zr5 Zr2 Zr3 89.94(3) . .
O6 Zr3 O3 90.4(2) . .
O6 Zr3 O24 92.5(3) . .
O3 Zr3 O24 146.9(3) . .
O6 Zr3 O23 91.4(3) . .
O3 Zr3 O23 146.5(3) . .
O24 Zr3 O23 66.4(3) . .
O6 Zr3 O2 70.2(2) . .
O3 Zr3 O2 72.5(2) . .
O24 Zr3 O2 138.8(3) . .
O23 Zr3 O2 76.7(3) . .
O6 Zr3 O17 144.1(3) . .
O3 Zr3 O17 81.5(3) . .
O24 Zr3 O17 77.0(3) . .
O23 Zr3 O17 114.4(3) . .
O2 Zr3 O17 137.6(3) . .
O6 Zr3 O7 69.8(2) . .
O3 Zr3 O7 71.4(2) . .
O24 Zr3 O7 78.7(3) . .
O23 Zr3 O7 139.6(3) . .
O2 Zr3 O7 124.9(2) . .
O17 Zr3 O7 74.5(2) . .
O6 Zr3 O12 142.1(3) . .
O3 Zr3 O12 80.8(2) . .
O24 Zr3 O12 114.7(3) . .
O23 Zr3 O12 77.4(3) . .
O2 Zr3 O12 72.0(2) . .
O17 Zr3 O12 71.2(3) . .
O7 Zr3 O12 138.3(2) . .
O6 Zr3 Zr1 81.12(18) . .
O3 Zr3 Zr1 31.68(19) . .
O24 Zr3 Zr1 173.1(2) . .
O23 Zr3 Zr1 116.1(2) . .
O2 Zr3 Zr1 40.91(16) . .
O17 Zr3 Zr1 106.74(19) . .
O7 Zr3 Zr1 96.55(15) . .
O12 Zr3 Zr1 72.10(18) . .
O6 Zr3 Zr4 80.83(17) . .
O3 Zr3 Zr4 31.65(18) . .
O24 Zr3 Zr4 116.8(2) . .
O23 Zr3 Zr4 171.6(2) . .
O2 Zr3 Zr4 97.55(16) . .
O17 Zr3 Zr4 74.01(19) . .
O7 Zr3 Zr4 39.85(15) . .
O12 Zr3 Zr4 106.85(18) . .
Zr1 Zr3 Zr4 59.85(3) . .
O6 Zr3 Zr6 31.77(16) . .
O3 Zr3 Zr6 81.97(16) . .
O24 Zr3 Zr6 83.4(2) . .
O23 Zr3 Zr6 114.9(2) . .
O2 Zr3 Zr6 96.80(15) . .
O17 Zr3 Zr6 112.3(2) . .
O7 Zr3 Zr6 38.15(16) . .
O12 Zr3 Zr6 161.61(18) . .
Zr1 Zr3 Zr6 89.84(3) . .
Zr4 Zr3 Zr6 59.21(2) . .
O6 Zr3 Zr3 80.49(17) . 20_566
O3 Zr3 Zr3 170.91(16) . 20_566
O24 Zr3 Zr3 34.9(2) . 20_566
O23 Zr3 Zr3 35.1(2) . 20_566
O2 Zr3 Zr3 104.08(16) . 20_566
O17 Zr3 Zr3 105.90(19) . 20_566
O7 Zr3 Zr3 105.01(16) . 20_566
O12 Zr3 Zr3 106.46(17) . 20_566
Zr1 Zr3 Zr3 144.62(2) . 20_566
Zr4 Zr3 Zr3 144.50(2) . 20_566
Zr6 Zr3 Zr3 90.184(18) . 20_566
O3 Zr4 O8 95.2(2) . .
O3 Zr4 O18 82.9(3) . .
O8 Zr4 O18 144.7(3) . .
O3 Zr4 O29 144.1(3) . .
O8 Zr4 O29 88.6(2) . .
O18 Zr4 O29 113.4(3) . .
O3 Zr4 O27 142.6(3) . .
O8 Zr4 O27 84.6(3) . .
O18 Zr4 O27 76.6(3) . .
O29 Zr4 O27 73.2(3) . .
O3 Zr4 O14 82.1(3) . .
O8 Zr4 O14 142.5(3) . .
O18 Zr4 O14 72.4(3) . .
O29 Zr4 O14 73.7(3) . .
O27 Zr4 O14 119.6(3) . .
O3 Zr4 O4 71.4(2) . .
O8 Zr4 O4 70.6(2) . .
O18 Zr4 O4 139.2(3) . .
O29 Zr4 O4 76.4(3) . .
O27 Zr4 O4 140.9(2) . .
O14 Zr4 O4 73.2(3) . .
O3 Zr4 O7 71.2(2) . .
O8 Zr4 O7 73.3(2) . .
O18 Zr4 O7 72.8(3) . .
O29 Zr4 O7 142.8(3) . .
O27 Zr4 O7 73.0(2) . .
O14 Zr4 O7 138.2(3) . .
O4 Zr4 O7 124.3(2) . .
O3 Zr4 Zr6 83.54(17) . .
O8 Zr4 Zr6 34.10(17) . .
O18 Zr4 Zr6 111.2(2) . .
O29 Zr4 Zr6 116.16(18) . .
O27 Zr4 Zr6 75.49(18) . .
O14 Zr4 Zr6 164.6(3) . .
O4 Zr4 Zr6 96.99(17) . .
O7 Zr4 Zr6 39.19(15) . .
O3 Zr4 Zr1 31.06(17) . .
O8 Zr4 Zr1 84.18(18) . .
O18 Zr4 Zr1 108.5(3) . .
O29 Zr4 Zr1 114.9(2) . .
O27 Zr4 Zr1 165.94(18) . .
O14 Zr4 Zr1 74.4(3) . .
O4 Zr4 Zr1 40.37(16) . .
O7 Zr4 Zr1 95.69(17) . .
Zr6 Zr4 Zr1 90.47(3) . .
O3 Zr4 Zr3 32.29(17) . .
O8 Zr4 Zr3 85.66(16) . .
O18 Zr4 Zr3 74.0(2) . .
O29 Zr4 Zr3 172.5(2) . .
O27 Zr4 Zr3 110.96(18) . .
O14 Zr4 Zr3 108.3(2) . .
O4 Zr4 Zr3 97.09(17) . .
O7 Zr4 Zr3 39.03(17) . .
Zr6 Zr4 Zr3 60.40(2) . .
Zr1 Zr4 Zr3 59.75(3) . .
O3 Zr4 Zr5 82.02(17) . .
O8 Zr4 Zr5 32.47(18) . .
O18 Zr4 Zr5 163.9(2) . .
O29 Zr4 Zr5 82.41(19) . .
O27 Zr4 Zr5 112.87(18) . .
O14 Zr4 Zr5 110.9(2) . .
O4 Zr4 Zr5 38.15(16) . .
O7 Zr4 Zr5 96.91(16) . .
Zr6 Zr4 Zr5 61.35(2) . .
Zr1 Zr4 Zr5 59.27(2) . .
Zr3 Zr4 Zr5 90.18(3) . .
O1 Zr5 O8 94.1(2) . .
O1 Zr5 O26 145.5(3) . .
O8 Zr5 O26 93.5(3) . .
O1 Zr5 O25 146.2(3) . .
O8 Zr5 O25 93.8(3) . .
O26 Zr5 O25 66.4(3) . .
O1 Zr5 O4 72.3(2) . .
O8 Zr5 O4 70.0(2) . .
O26 Zr5 O4 141.4(3) . .
O25 Zr5 O4 79.7(3) . .
O1 Zr5 O5 71.7(2) . .
O8 Zr5 O5 71.0(2) . .
O26 Zr5 O5 79.1(2) . .
O25 Zr5 O5 141.5(3) . .
O4 Zr5 O5 123.7(2) . .
O1 Zr5 O19 79.6(2) . .
O8 Zr5 O19 143.9(2) . .
O26 Zr5 O19 74.6(3) . .
O25 Zr5 O19 111.2(3) . .
O4 Zr5 O19 138.0(2) . .
O5 Zr5 O19 73.3(2) . .
O1 Zr5 O16 79.4(2) . .
O8 Zr5 O16 143.4(3) . .
O26 Zr5 O16 112.2(3) . .
O25 Zr5 O16 74.8(3) . .
O4 Zr5 O16 73.8(2) . .
O5 Zr5 O16 137.1(2) . .
O19 Zr5 O16 70.8(2) . .
O1 Zr5 Zr1 31.70(17) . .
O8 Zr5 Zr1 84.07(16) . .
O26 Zr5 Zr1 175.7(2) . .
O25 Zr5 Zr1 117.24(19) . .
O4 Zr5 Zr1 40.76(17) . .
O5 Zr5 Zr1 96.73(15) . .
O19 Zr5 Zr1 105.35(16) . .
O16 Zr5 Zr1 71.53(17) . .
O1 Zr5 Zr2 31.65(17) . .
O8 Zr5 Zr2 85.22(16) . .
O26 Zr5 Zr2 116.04(19) . .
O25 Zr5 Zr2 177.4(2) . .
O4 Zr5 Zr2 97.65(17) . .
O5 Zr5 Zr2 40.30(15) . .
O19 Zr5 Zr2 70.75(16) . .
O16 Zr5 Zr2 104.55(17) . .
Zr1 Zr5 Zr2 60.26(2) . .
O1 Zr5 Zr4 82.03(18) . .
O8 Zr5 Zr4 31.60(16) . .
O26 Zr5 Zr4 119.1(3) . .
O25 Zr5 Zr4 87.8(2) . .
O4 Zr5 Zr4 38.41(16) . .
O5 Zr5 Zr4 94.80(16) . .
O19 Zr5 Zr4 160.49(16) . .
O16 Zr5 Zr4 112.14(19) . .
Zr1 Zr5 Zr4 59.90(3) . .
Zr2 Zr5 Zr4 90.12(3) . .
O1 Zr5 Zr5 163.95(17) . 21
O8 Zr5 Zr5 101.97(16) . 21
O26 Zr5 Zr5 33.76(19) . 21
O25 Zr5 Zr5 34.19(19) . 21
O4 Zr5 Zr5 113.76(17) . 21
O5 Zr5 Zr5 112.76(15) . 21
O19 Zr5 Zr5 86.94(16) . 21
O16 Zr5 Zr5 87.97(16) . 21
Zr1 Zr5 Zr5 150.334(19) . 21
Zr2 Zr5 Zr5 148.420(18) . 21
Zr4 Zr5 Zr5 112.19(2) . 21
O6 Zr6 O8 92.9(2) . .
O6 Zr6 O32 94.5(3) . .
O8 Zr6 O32 148.9(3) . .
O6 Zr6 O31 85.2(3) . .
O8 Zr6 O31 143.4(3) . .
O32 Zr6 O31 67.4(3) . .
O6 Zr6 O30 144.4(2) . .
O8 Zr6 O30 88.7(2) . .
O32 Zr6 O30 102.3(3) . .
O31 Zr6 O30 73.0(2) . .
O6 Zr6 O7 70.4(2) . .
O8 Zr6 O7 73.6(2) . .
O32 Zr6 O7 80.6(3) . .
O31 Zr6 O7 137.9(2) . .
O30 Zr6 O7 142.9(2) . .
O6 Zr6 O28 142.6(2) . .
O8 Zr6 O28 80.7(2) . .
O32 Zr6 O28 75.1(3) . .
O31 Zr6 O28 121.1(3) . .
O30 Zr6 O28 72.7(2) . .
O7 Zr6 O28 72.5(2) . .
O6 Zr6 O5 70.1(2) . .
O8 Zr6 O5 70.0(2) . .
O32 Zr6 O5 140.6(3) . .
O31 Zr6 O5 75.1(3) . .
O30 Zr6 O5 77.1(2) . .
O7 Zr6 O5 123.6(2) . .
O28 Zr6 O5 138.1(2) . .
O6 Zr6 Zr4 81.96(17) . .
O8 Zr6 Zr4 33.05(17) . .
O32 Zr6 Zr4 118.8(2) . .
O31 Zr6 Zr4 166.1(2) . .
O30 Zr6 Zr4 115.37(16) . .
O7 Zr6 Zr4 40.56(15) . .
O28 Zr6 Zr4 72.72(17) . .
O5 Zr6 Zr4 95.42(16) . .
O6 Zr6 Zr3 31.87(17) . .
O8 Zr6 Zr3 84.83(16) . .
O32 Zr6 Zr3 85.7(2) . .
O31 Zr6 Zr3 109.82(19) . .
O30 Zr6 Zr3 171.96(17) . .
O7 Zr6 Zr3 38.66(18) . .
O28 Zr6 Zr3 110.78(16) . .
O5 Zr6 Zr3 96.13(15) . .
Zr4 Zr6 Zr3 60.38(2) . .
O6 Zr6 Zr6 80.15(18) . 20_566
O8 Zr6 Zr6 172.94(17) . 20_566
O32 Zr6 Zr6 34.5(2) . 20_566
O31 Zr6 Zr6 35.43(19) . 20_566
O30 Zr6 Zr6 96.24(16) . 20_566
O7 Zr6 Zr6 104.88(16) . 20_566
O28 Zr6 Zr6 105.54(17) . 20_566
O5 Zr6 Zr6 106.12(15) . 20_566
Zr4 Zr6 Zr6 145.14(2) . 20_566
Zr3 Zr6 Zr6 89.814(18) . 20_566
O6 Zr6 Zr2 30.91(17) . .
O8 Zr6 Zr2 83.62(17) . .
O32 Zr6 Zr2 116.6(2) . .
O31 Zr6 Zr2 76.2(2) . .
O30 Zr6 Zr2 114.52(17) . .
O7 Zr6 Zr2 95.95(18) . .
O28 Zr6 Zr2 162.63(17) . .
O5 Zr6 Zr2 39.35(14) . .
Zr4 Zr6 Zr2 90.04(3) . .
Zr3 Zr6 Zr2 60.07(2) . .
Zr6 Zr6 Zr2 89.734(18) 20_566 .
Zr1 O1 Zr2 117.9(3) . .
Zr1 O1 Zr5 116.0(3) . .
Zr2 O1 Zr5 116.7(3) . .
Zr3 O2 Zr2 103.2(2) . .
Zr3 O2 Zr1 99.7(3) . .
Zr2 O2 Zr1 99.4(2) . .
Zr1 O3 Zr4 117.6(3) . .
Zr1 O3 Zr3 115.7(3) . .
Zr4 O3 Zr3 116.1(3) . .
Zr5 O4 Zr4 103.4(2) . .
Zr5 O4 Zr1 99.8(3) . .
Zr4 O4 Zr1 100.3(2) . .
Zr5 O5 Zr6 103.3(3) . .
Zr5 O5 Zr2 100.5(2) . .
Zr6 O5 Zr2 101.5(2) . .
Zr6 O6 Zr3 116.4(3) . .
Zr6 O6 Zr2 118.5(3) . .
Zr3 O6 Zr2 117.0(3) . .
Zr6 O7 Zr3 103.2(3) . .
Zr6 O7 Zr4 100.2(2) . .
Zr3 O7 Zr4 101.1(2) . .
Zr4 O8 Zr5 115.9(3) . .
Zr4 O8 Zr6 112.8(3) . .
Zr5 O8 Zr6 115.7(3) . .
C1 O9 Zr1 131.4(6) . .
C1 O10 Zr2 134.4(7) . .
C2 O11 Zr1 130.5(6) . .
C2 O12 Zr3 133.1(6) . .
C2 O12 K1 109.5(6) . 34_646
Zr3 O12 K1 106.4(3) . 34_646
C3 O13 Zr1 127.9(7) . .
C3 O14 Zr4 129.1(9) . .
C4 O15 Zr1 130.6(6) . .
C4 O16 Zr5 133.2(6) . .
C4 O16 K1 118.9(6) . .
Zr5 O16 K1 103.2(3) . .
C5 O17 Zr3 130.4(7) . .
C5 O18 Zr4 131.7(8) . .
C6 O19 Zr5 135.8(6) . .
C6 O19 K1 112.4(6) . .
Zr5 O19 K1 108.9(3) . .
C6 O20 Zr2 130.8(7) . .
Zr2 O21 Zr2 111.1(4) 20_566 .
Zr2 O22 Zr2 108.9(3) . 20_566
Zr3 O23 Zr3 109.9(4) . 20_566
Zr3 O23 K1 114.5(2) . 34_646
Zr3 O23 K1 114.5(2) 20_566 34_646
Zr3 O24 Zr3 110.1(5) 20_566 .
Zr5 O25 Zr5 111.6(4) 21 .
Zr5 O26 Zr5 112.5(4) . 21
C7 O27 Zr4 132.3(7) . .
C7 O28 Zr6 132.1(6) . .
C9 O29 Zr4 125.5(7) . .
C8 O30 Zr6 126.5(6) . .
Zr6 O31 Zr6 109.1(4) . 20_566
Zr6 O32 Zr6 111.0(4) 20_566 .
O10 C1 O9 125.8(9) . .
O12 C2 O11 128.6(8) . .
O12 C2 K1 51.5(5) . 34_646
O11 C2 K1 143.1(7) . 34_646
O13 C3 O14 132.3(11) . .
O15 C4 O16 127.7(9) . .
O17 C5 O18 129.8(10) . .
O19 C6 O20 126.4(10) . .
O19 C6 K1 47.8(5) . .
O20 C6 K1 155.5(7) . .
O27 C7 O28 127.1(9) . .
O30 C8 O30 122.7(12) 21 .
O29 C9 O29 124.1(13) 21 .
O19 K1 O19 75.5(3) 21 .
O19 K1 O23 134.1(2) 21 31_665
O19 K1 O23 134.1(2) . 31_665
O19 K1 O16 56.4(2) 21 21
O19 K1 O16 99.9(2) . 21
O23 K1 O16 125.3(2) 31_665 21
O19 K1 O16 99.9(2) 21 .
O19 K1 O16 56.4(2) . .
O23 K1 O16 125.3(2) 31_665 .
O16 K1 O16 72.5(3) 21 .
O19 K1 O12 143.5(3) 21 39_566
O19 K1 O12 77.39(19) . 39_566
O23 K1 O12 58.72(15) 31_665 39_566
O16 K1 O12 153.7(3) 21 39_566
O16 K1 O12 84.8(2) . 39_566
O19 K1 O12 77.39(19) 21 31_665
O19 K1 O12 143.5(3) . 31_665
O23 K1 O12 58.72(15) 31_665 31_665
O16 K1 O12 84.8(2) 21 31_665
O16 K1 O12 153.7(3) . 31_665
O12 K1 O12 113.2(3) 39_566 31_665
O19 K1 Cl1 130.30(18) 21 31_665
O19 K1 Cl1 130.29(18) . 31_665
O23 K1 Cl1 63.4(2) 31_665 31_665
O16 K1 Cl1 75.85(17) 21 31_665
O16 K1 Cl1 75.85(17) . 31_665
O12 K1 Cl1 86.03(17) 39_566 31_665
O12 K1 Cl1 86.03(17) 31_665 31_665
O19 K1 O4W 82.4(3) 21 .
O19 K1 O4W 82.4(3) . .
O23 K1 O4W 71.3(4) 31_665 .
O16 K1 O4W 135.9(3) 21 .
O16 K1 O4W 135.9(2) . .
O12 K1 O4W 70.2(2) 39_566 .
O12 K1 O4W 70.2(2) 31_665 .
Cl1 K1 O4W 134.7(4) 31_665 .
O19 K1 C6 85.1(2) 21 .
O19 K1 C6 19.8(2) . .
O23 K1 C6 115.4(2) 31_665 .
O16 K1 C6 119.2(2) 21 .
O16 K1 C6 70.2(2) . .
O12 K1 C6 62.3(2) 39_566 .
O12 K1 C6 134.5(3) 31_665 .
Cl1 K1 C6 134.75(17) 31_665 .
O4W K1 C6 66.1(3) . .
O19 K1 C6 19.8(2) 21 21
O19 K1 C6 85.1(2) . 21
O23 K1 C6 115.4(2) 31_665 21
O16 K1 C6 70.2(2) 21 21
O16 K1 C6 119.2(2) . 21
O12 K1 C6 134.5(3) 39_566 21
O12 K1 C6 62.3(2) 31_665 21
Cl1 K1 C6 134.74(17) 31_665 21
O4W K1 C6 66.1(3) . 21
C6 K1 C6 88.7(3) . 21
O19 K1 C2 142.4(2) 21 39_566
O19 K1 C2 67.62(19) . 39_566
O23 K1 C2 73.35(15) 31_665 39_566
O16 K1 C2 136.2(2) 21 39_566
O16 K1 C2 65.7(2) . 39_566
O12 K1 C2 19.0(2) 39_566 39_566
O12 K1 C2 130.9(2) 31_665 39_566
Cl1 K1 C2 81.72(17) 31_665 39_566
O4W K1 C2 85.7(2) . 39_566
C6 K1 C2 57.5(2) . 39_566
C6 K1 C2 143.3(3) 21 39_566

loop_
_geom_bond_atom_site_label_1
_geom_bond_atom_site_label_2
_geom_bond_distance
_geom_bond_site_symmetry_2
Zr1 O1 2.040(6) .
Zr1 O3 2.044(7) .
Zr1 O15 2.201(7) .
Zr1 O11 2.223(6) .
Zr1 O13 2.228(7) .
Zr1 O9 2.235(7) .
Zr1 O4 2.311(6) .
Zr1 O2 2.330(6) .
Zr1 Zr5 3.4885(12) .
Zr1 Zr3 3.5074(13) .
Zr1 Zr4 3.5111(14) .
Zr1 Zr2 3.5213(13) .
Zr2 O1 2.071(6) .
Zr2 O6 2.097(6) .
Zr2 O21 2.139(5) .
Zr2 O22 2.166(5) .
Zr2 O20 2.223(6) .
Zr2 O2 2.286(6) .
Zr2 O10 2.311(7) .
Zr2 O5 2.320(6) .
Zr2 Zr2 3.5262(17) 20_566
Zr2 Zr5 3.5266(12) .
Zr2 Zr3 3.5624(13) .
Zr3 O6 2.081(6) .
Zr3 O3 2.099(6) .
Zr3 O24 2.157(6) .
Zr3 O23 2.160(6) .
Zr3 O2 2.259(7) .
Zr3 O17 2.263(7) .
Zr3 O7 2.266(7) .
Zr3 O12 2.311(7) .
Zr3 Zr4 3.5304(13) .
Zr3 Zr6 3.5312(12) .
Zr3 Zr3 3.5367(17) 20_566
Zr4 O3 2.062(7) .
Zr4 O8 2.065(6) .
Zr4 O18 2.225(8) .
Zr4 O29 2.240(7) .
Zr4 O27 2.242(8) .
Zr4 O14 2.251(8) .
Zr4 O4 2.264(6) .
Zr4 O7 2.305(6) .
Zr4 Zr6 3.4888(12) .
Zr4 Zr5 3.5438(13) .
Zr5 O1 2.073(6) .
Zr5 O8 2.116(7) .
Zr5 O26 2.153(5) .
Zr5 O25 2.164(5) .
Zr5 O4 2.251(6) .
Zr5 O5 2.266(6) .
Zr5 O19 2.285(7) .
Zr5 O16 2.299(7) .
Zr5 Zr5 3.5793(16) 21
Zr6 O6 2.075(6) .
Zr6 O8 2.122(6) .
Zr6 O32 2.160(5) .
Zr6 O31 2.184(5) .
Zr6 O30 2.207(6) .
Zr6 O7 2.240(6) .
Zr6 O28 2.298(6) .
Zr6 O5 2.311(6) .
Zr6 Zr6 3.5594(16) 20_566
O9 C1 1.291(13) .
O10 C1 1.259(12) .
O11 C2 1.278(11) .
O12 C2 1.210(12) .
O12 K1 2.903(7) 34_646
O13 C3 1.285(19) .
O14 C3 1.303(18) .
O15 C4 1.248(11) .
O16 C4 1.256(11) .
O16 K1 2.887(8) .
O17 C5 1.256(14) .
O18 C5 1.279(14) .
O19 C6 1.246(12) .
O19 K1 2.722(7) .
O20 C6 1.253(11) .
O21 Zr2 2.139(5) 20_566
O22 Zr2 2.167(5) 20_566
O23 Zr3 2.160(6) 20_566
O23 K1 2.805(9) 34_646
O24 Zr3 2.157(6) 20_566
O25 Zr5 2.164(5) 21
O26 Zr5 2.153(5) 21
O27 C7 1.220(13) .
O28 C7 1.289(12) .
O29 C9 1.273(9) .
O30 C8 1.256(8) .
O31 Zr6 2.184(5) 20_566
O32 Zr6 2.160(5) 20_566
C2 K1 3.498(9) 34_646
C6 K1 3.399(9) .
C8 O30 1.256(8) 21
C9 O29 1.273(9) 21
K1 O19 2.722(7) 21
K1 O23 2.805(9) 31_665
K1 O16 2.887(8) 21
K1 O12 2.903(7) 39_566
K1 O12 2.903(7) 31_665
K1 Cl1 3.133(6) 31_665
K1 O4W 3.20(3) .
K1 C6 3.399(9) 21
K1 C2 3.498(9) 39_566
Cl1 K1 3.133(6) 34_646
O2W O2W 0.56(9) 20_566
